data_4316928
loop_
_publ_author_name
'Hai-Long Jiang'
'Nobuko Tsumori'
'Qiang Xu'

_publ_section_title
;
 A Series of (6,6)-Connected Porous Lanthanide-Organic Framework
 Enantiomers with High Thermostability and Exposed Metal Sites: Scalable
 Syntheses, Structures, and Sorption Properties
;
_journal_name_full 'Inorganic Chemistry'
_journal_page_first 10001
_journal_page_last 10006
_journal_paper_doi 10.1021/ic101294s
_journal_volume 49
_journal_year 2010
_chemical_formula_sum 'C9 H5 O7 Tb'
_chemical_formula_weight 384.05
_chemical_name_systematic
; 
 ? 
;
_space_group_IT_number 95
_symmetry_cell_setting tetragonal
_symmetry_space_group_name_Hall 'P 4cw 2c'
_symmetry_space_group_name_H-M 'P 43 2 2'
_atom_sites_solution_hydrogens geom
_atom_sites_solution_primary direct
_atom_sites_solution_secondary difmap
_audit_creation_method SHELXL-97
_cell_angle_alpha 90.00
_cell_angle_beta 90.00
_cell_angle_gamma 90.00
_cell_formula_units_Z 4
_cell_length_a 10.3300(15)
_cell_length_b 10.3300(15)
_cell_length_c 14.510(3)
_cell_measurement_temperature 293(2)
_cell_volume 1548.3(5)
_computing_structure_refinement 'SHELXL-97 (Sheldrick, 1997)'
_computing_structure_solution 'SHELXS-97 (Sheldrick, 1990)'
_diffrn_ambient_temperature 293(2)
_diffrn_measured_fraction_theta_full 0.991
_diffrn_measured_fraction_theta_max 0.991
_diffrn_radiation_monochromator graphite
_diffrn_radiation_source 'fine-focus sealed tube'
_diffrn_radiation_type MoK\a
_diffrn_radiation_wavelength 0.71073
_diffrn_reflns_av_R_equivalents 0.0468
_diffrn_reflns_av_sigmaI/netI 0.0213
_diffrn_reflns_limit_h_max 13
_diffrn_reflns_limit_h_min -13
_diffrn_reflns_limit_k_max 13
_diffrn_reflns_limit_k_min -13
_diffrn_reflns_limit_l_max 18
_diffrn_reflns_limit_l_min -18
_diffrn_reflns_number 15015
_diffrn_reflns_theta_full 27.43
_diffrn_reflns_theta_max 27.43
_diffrn_reflns_theta_min 3.95
_exptl_absorpt_coefficient_mu 4.581
_exptl_absorpt_correction_T_max 1.0000
_exptl_absorpt_correction_T_min 0.7686
_exptl_absorpt_correction_type empirical
_exptl_crystal_colour colorless
_exptl_crystal_density_diffrn 1.648
_exptl_crystal_density_method 'not measured'
_exptl_crystal_description needle
_exptl_crystal_F_000 720
_exptl_crystal_size_max 0.14
_exptl_crystal_size_mid 0.05
_exptl_crystal_size_min 0.04
_platon_squeeze_details ' ?'
_refine_diff_density_max 0.863
_refine_diff_density_min -0.457
_refine_diff_density_rms 0.091
_refine_ls_abs_structure_details 'Flack H D (1983), Acta Cryst. A39, 876-881'
_refine_ls_abs_structure_Flack -0.01(2)
_refine_ls_extinction_method none
_refine_ls_goodness_of_fit_ref 1.096
_refine_ls_matrix_type full
_refine_ls_number_parameters 80
_refine_ls_number_reflns 1768
_refine_ls_number_restraints 0
_refine_ls_restrained_S_all 1.096
_refine_ls_R_factor_all 0.0210
_refine_ls_R_factor_gt 0.0188
_refine_ls_shift/su_max 0.000
_refine_ls_shift/su_mean 0.000
_refine_ls_structure_factor_coef Fsqd
_refine_ls_weighting_details 'calc w=1/[\s^2^(Fo^2^)+(0.0254P)^2^+0.6364P] where P=(Fo^2^+2Fc^2^)/3'
_refine_ls_weighting_scheme calc
_refine_ls_wR_factor_gt 0.0453
_refine_ls_wR_factor_ref 0.0458
_reflns_number_gt 1682
_reflns_number_total 1768
_reflns_threshold_expression >2sigma(I)
_cod_data_source_file ic101294s_si_002_2.cif
_cod_data_source_block 2b-Tb-P4322
_cod_original_cell_volume 1548.3(4)
_cod_database_code 4316928

loop_
_symmetry_equiv_pos_as_xyz
'x, y, z'
'-x, -y, z+1/2'
'-y, x, z+3/4'
'y, -x, z+1/4'
'-x, y, -z'
'x, -y, -z+1/2'
'y, x, -z+1/4'
'-y, -x, -z+3/4'

loop_
_atom_site_label
_atom_site_type_symbol
_atom_site_fract_x
_atom_site_fract_y
_atom_site_fract_z
_atom_site_U_iso_or_equiv
_atom_site_adp_type
_atom_site_occupancy
_atom_site_symmetry_multiplicity
_atom_site_calc_flag
_atom_site_refinement_flags
_atom_site_disorder_assembly
_atom_site_disorder_group
Tb1 Tb 0.147021(14) 0.147021(14) 0.1250 0.01461(7) Uani 1 2 d S . .
C3 C 0.0430(4) 0.6038(3) 0.0773(2) 0.0256(8) Uani 1 1 d . . .
H3A H 0.0719 0.5587 0.1288 0.031 Uiso 1 1 calc R . .
C4 C 0.0000 0.5360(5) 0.0000 0.0237(11) Uani 1 2 d S . .
C6 C 0.0000 0.3906(5) 0.0000 0.0258(11) Uani 1 2 d S . .
O2 O 0.0924(4) 0.7560(3) 0.23611(18) 0.0482(10) Uani 1 1 d . . .
C2 C 0.0428(4) 0.7384(3) 0.0777(2) 0.0220(7) Uani 1 1 d . . .
C5 C 0.0856(4) 0.8138(4) 0.1604(3) 0.0257(8) Uani 1 1 d . . .
O3 O 0.0695(3) 0.3359(3) 0.0588(2) 0.0391(8) Uani 1 1 d . . .
O1 O 0.1090(3) 0.9291(3) 0.1521(2) 0.0500(10) Uani 1 1 d . . .
C1 C 0.0000 0.8055(5) 0.0000 0.0233(11) Uani 1 2 d S . .
H1A H 0.0000 0.8956 0.0000 0.028 Uiso 1 2 calc SR . .
O4 O 0.3132(3) 0.3132(3) 0.1250 0.098(3) Uani 1 2 d S . .

loop_
_atom_site_aniso_label
_atom_site_aniso_U_11
_atom_site_aniso_U_22
_atom_site_aniso_U_33
_atom_site_aniso_U_23
_atom_site_aniso_U_13
_atom_site_aniso_U_12
Tb1 0.01660(8) 0.01660(8) 0.01062(9) 0.00039(7) -0.00039(7) 0.00127(8)
C3 0.044(2) 0.0184(17) 0.0148(15) 0.0011(13) -0.0086(16) -0.0008(16)
C4 0.036(3) 0.015(3) 0.020(2) 0.000 -0.014(2) 0.000
C6 0.038(3) 0.015(2) 0.025(2) 0.000 -0.010(2) 0.000
O2 0.079(3) 0.050(2) 0.0151(13) -0.0078(14) -0.0078(14) -0.0212(19)
C2 0.032(2) 0.0162(17) 0.0175(15) -0.0049(14) -0.0056(15) -0.0024(15)
C5 0.028(2) 0.0248(19) 0.0238(16) -0.0098(15) -0.0033(15) -0.0013(15)
O3 0.062(2) 0.0166(14) 0.0389(15) 0.0007(12) -0.0277(16) 0.0027(13)
O1 0.070(2) 0.0175(13) 0.062(2) -0.0116(14) -0.0266(16) -0.0048(15)
C1 0.035(3) 0.014(2) 0.021(2) 0.000 0.002(2) 0.000
O4 0.054(2) 0.054(2) 0.187(8) 0.036(4) -0.036(4) -0.029(3)

loop_
_atom_type_symbol
_atom_type_description
_atom_type_scat_dispersion_real
_atom_type_scat_dispersion_imag
_atom_type_scat_source
C C 0.0033 0.0016 'International Tables Vol C Tables 4.2.6.8 and 6.1.1.4'
H H 0.0000 0.0000 'International Tables Vol C Tables 4.2.6.8 and 6.1.1.4'
O O 0.0106 0.0060 'International Tables Vol C Tables 4.2.6.8 and 6.1.1.4'
Tb Tb -0.1723 4.1537 'International Tables Vol C Tables 4.2.6.8 and 6.1.1.4'

loop_
_geom_angle_atom_site_label_1
_geom_angle_atom_site_label_2
_geom_angle_atom_site_label_3
_geom_angle
_geom_angle_site_symmetry_1
_geom_angle_site_symmetry_3
_geom_angle_publ_flag
O3 Tb1 O3 138.91(16) 7 . ?
O3 Tb1 O1 146.00(11) 7 7_455 ?
O3 Tb1 O1 74.75(12) . 7_455 ?
O3 Tb1 O1 74.75(12) 7 1_545 ?
O3 Tb1 O1 146.00(11) . 1_545 ?
O1 Tb1 O1 72.52(17) 7_455 1_545 ?
O3 Tb1 O2 89.64(12) 7 6_565 ?
O3 Tb1 O2 85.00(11) . 6_565 ?
O1 Tb1 O2 89.11(14) 7_455 6_565 ?
O1 Tb1 O2 103.33(12) 1_545 6_565 ?
O3 Tb1 O2 85.00(11) 7 3_654 ?
O3 Tb1 O2 89.64(12) . 3_654 ?
O1 Tb1 O2 103.33(12) 7_455 3_654 ?
O1 Tb1 O2 89.11(14) 1_545 3_654 ?
O2 Tb1 O2 164.7(2) 6_565 3_654 ?
O3 Tb1 O4 69.45(8) 7 . ?
O3 Tb1 O4 69.45(8) . . ?
O1 Tb1 O4 143.74(8) 7_455 . ?
O1 Tb1 O4 143.74(8) 1_545 . ?
O2 Tb1 O4 82.34(10) 6_565 . ?
O2 Tb1 O4 82.34(10) 3_654 . ?
C2 C3 C4 120.3(3) . . ?
C3 C4 C3 119.8(5) . 5 ?
C3 C4 C6 120.1(2) . . ?
C3 C4 C6 120.1(2) 5 . ?
O3 C6 O3 126.2(5) 5 . ?
O3 C6 C4 116.9(2) 5 . ?
O3 C6 C4 116.9(2) . . ?
C5 O2 Tb1 124.8(3) . 4_565 ?
C3 C2 C1 119.7(3) . . ?
C3 C2 C5 121.5(3) . . ?
C1 C2 C5 118.8(3) . . ?
O1 C5 O2 122.7(4) . . ?
O1 C5 C2 119.1(3) . . ?
O2 C5 C2 118.2(3) . . ?
C6 O3 Tb1 149.6(3) . . ?
C5 O1 Tb1 175.6(3) . 1_565 ?
C2 C1 C2 120.4(5) 5 . ?

loop_
_geom_bond_atom_site_label_1
_geom_bond_atom_site_label_2
_geom_bond_distance
_geom_bond_site_symmetry_2
_geom_bond_publ_flag
Tb1 O3 2.318(3) 7 ?
Tb1 O3 2.318(3) . ?
Tb1 O1 2.319(3) 7_455 ?
Tb1 O1 2.319(3) 1_545 ?
Tb1 O2 2.320(3) 6_565 ?
Tb1 O2 2.320(3) 3_654 ?
Tb1 O4 2.428(5) . ?
C3 C2 1.391(5) . ?
C3 C4 1.395(4) . ?
C4 C3 1.395(4) 5 ?
C4 C6 1.502(7) . ?
C6 O3 1.250(4) 5 ?
C6 O3 1.250(4) . ?
O2 C5 1.252(5) . ?
O2 Tb1 2.320(3) 4_565 ?
C2 C1 1.395(4) . ?
C2 C5 1.497(5) . ?
C5 O1 1.222(5) . ?
O1 Tb1 2.319(3) 1_565 ?
C1 C2 1.395(4) 5 ?

loop_
_platon_squeeze_void_nr
_platon_squeeze_void_average_x
_platon_squeeze_void_average_y
_platon_squeeze_void_average_z
_platon_squeeze_void_volume
_platon_squeeze_void_count_electrons
1 0.500 0.500 0.762 681.5 29.2
